data_4335289
loop_
_publ_author_name
'Ellen M. Matson'
'Stacey R. Opperwall'
'Phillip E. Fanwick'
'Suzanne C. Bart'

_publ_contact_author_address
;    Department of Chemistry
     Purdue University
     560 Oval Dr.
     W. Lafayette
     IN 47907-2084
     USA
;
_publ_contact_author_email pfanwick@purdue.edu
_publ_contact_author_fax 1(765)4940239
_publ_contact_author_name 'Fanwick, Phillip E.'
_publ_contact_author_phone 1(765)4944572
_publ_section_title
;
 "Oxidative Addition" of Halogens to Uranium(IV) Bis(amidophenolate)
 Complexes
;
_journal_name_full 'Inorganic Chemistry'
_journal_page_first 7295
_journal_page_last 7304
_journal_paper_doi 10.1021/ic4009812
_journal_volume 52
_journal_year 2013
_chemical_absolute_configuration ad
_chemical_formula_moiety 'C40 H66 I2 N2 O3 U1,C4 H8 O1'
_chemical_formula_sum 'C44 H74 I2 N2 O4 U'
_chemical_formula_weight 1186.93
_chemical_name_systematic ' ?'
_space_group_IT_number 4
_symmetry_cell_setting monoclinic
_symmetry_space_group_name_Hall 'P 2yb'
_symmetry_space_group_name_H-M 'P 1 21 1'
_cell_angle_alpha 90.00
_cell_angle_beta 91.360(4)
_cell_angle_gamma 90.00
_cell_formula_units_Z 2
_cell_length_a 9.6672(5)
_cell_length_b 17.3698(12)
_cell_length_c 14.6146(8)
_cell_measurement_reflns_used 20439
_cell_measurement_temperature 150.00(2)
_cell_measurement_theta_max 68
_cell_measurement_theta_min 3
_cell_volume 2453.4(3)
_computing_cell_refinement 'DENZO/SCALEPACK (Otwinowski & Minor, 1996)'
_computing_data_collection 'Collect (Nonius, 1998)'
_computing_data_reduction 'DENZO/SCALEPACK (Otwinowski & Minor, 1996)'
_computing_molecular_graphics
;
    ORTEP (Johnson, 1976)
    PLATON (Spek, 2003)
;
_computing_publication_material 'SHELX97(Sheldrick, 2008) and local programs'
_computing_structure_refinement 'SHELX97 (Sheldrick, 2008)'
_computing_structure_solution
;
 PATTY (DIRDIF, Beurskins, 2008)
;
_diffrn_ambient_temperature 150.00(2)
_diffrn_measured_fraction_theta_full 0.9770
_diffrn_measured_fraction_theta_max 0.9770
_diffrn_measurement_device_type Nonius_KappaCCD
_diffrn_measurement_method \w
_diffrn_radiation_monochromator 'graphite 002'
_diffrn_radiation_type CU-K\a
_diffrn_radiation_wavelength 1.54184
_diffrn_reflns_av_R_equivalents 0.1000
_diffrn_reflns_av_sigmaI/netI 0.0399
_diffrn_reflns_limit_h_max 11
_diffrn_reflns_limit_h_min -11
_diffrn_reflns_limit_k_max 20
_diffrn_reflns_limit_k_min -20
_diffrn_reflns_limit_l_max 17
_diffrn_reflns_limit_l_min -17
_diffrn_reflns_number 20439
_diffrn_reflns_theta_full 68.4
_diffrn_reflns_theta_max 68.42
_diffrn_reflns_theta_min 2.54
_diffrn_standards_number 0
_exptl_absorpt_coefficient_mu 19.481
_exptl_absorpt_correction_T_max 0.4588
_exptl_absorpt_correction_T_min 0.4337
_exptl_absorpt_correction_type multi-scan
_exptl_absorpt_process_details 'SCALEPACK (Otwinowski & Minor, 1997)'
_exptl_crystal_colour red
_exptl_crystal_density_diffrn 1.607
_exptl_crystal_description plate
_exptl_crystal_F_000 1164
_exptl_crystal_size_max 0.20
_exptl_crystal_size_mid 0.16
_exptl_crystal_size_min 0.04
_refine_diff_density_max 4.18
_refine_diff_density_min -2.38
_refine_ls_abs_structure_details 'Flack H. D. (1983), Acta Cryst. A39, 876-881'
_refine_ls_abs_structure_Flack 0.099(14)
_refine_ls_extinction_method none
_refine_ls_goodness_of_fit_ref 1.109
_refine_ls_hydrogen_treatment constr
_refine_ls_matrix_type full
_refine_ls_number_parameters 496
_refine_ls_number_reflns 8454
_refine_ls_number_restraints 1
_refine_ls_R_factor_all 0.071
_refine_ls_R_factor_gt 0.070
_refine_ls_shift/su_max 0.001
_refine_ls_structure_factor_coef Fsqd
_refine_ls_weighting_details '1/[\s^2^(Fo^2^)+(0.1479P)^2^+10.1685P] where P=(Fo^2^+2Fc^2^)/3 '
_refine_ls_weighting_scheme calc
_refine_ls_wR_factor_gt 0.190
_refine_ls_wR_factor_ref 0.191
_reflns_Friedel_coverage 0.9229
_reflns_number_gt 8274
_reflns_number_total 8454
_reflns_threshold_expression >2.0\s(I)
_cod_data_source_file ic4009812_si_004_1.cif
_cod_data_source_block EMM49
_cod_original_formula_sum 'C44 H74 I2 N2 O4 U1'
_cod_database_code 4335289

loop_
_symmetry_equiv_pos_as_xyz
'x, y, z'
'-x, y+1/2, -z'

loop_
_atom_site_label
_atom_site_fract_x
_atom_site_fract_y
_atom_site_fract_z
_atom_site_U_iso_or_equiv
_atom_site_adp_type
_atom_site_occupancy
_atom_site_symmetry_multiplicity
_atom_site_calc_flag
_atom_site_refinement_flags
U1 0.05778(4) -0.50200(3) -0.16049(2) 0.02929(16) Uani 1 1 d .
I1 0.31469(11) -0.45729(6) -0.27397(7) 0.0465(3) Uani 1 1 d .
I2 -0.10168(11) -0.63033(5) -0.05555(7) 0.0428(2) Uani 1 1 d .
O1 -0.0530(10) -0.5383(6) -0.2835(7) 0.037(2) Uani 1 1 d .
O2 0.1595(11) -0.4614(5) -0.0364(7) 0.037(2) Uani 1 1 d .
O31 -0.1593(10) -0.4446(5) -0.1031(7) 0.034(2) Uani 1 1 d .
O41 0.159(3) -0.6062(15) -0.6009(17) 0.120(7) Uani 1 1 d .
N1 -0.0283(14) -0.3924(7) -0.2650(10) 0.044(3) Uani 1 1 d .
N2 0.2391(12) -0.5922(6) -0.0967(8) 0.034(2) Uani 1 1 d .
C11 -0.1165(12) -0.4974(10) -0.3443(8) 0.033(3) Uani 1 1 d .
C12 -0.1038(16) -0.4145(9) -0.3391(9) 0.036(3) Uani 1 1 d .
C13 -0.1744(17) -0.3687(10) -0.4034(11) 0.043(3) Uani 1 1 d .
C14 -0.2545(16) -0.4015(9) -0.4744(10) 0.039(3) Uani 1 1 d .
C15 -0.2705(16) -0.4794(9) -0.4777(9) 0.042(4) Uani 1 1 d .
C16 -0.2015(14) -0.5329(9) -0.4189(10) 0.035(3) Uani 1 1 d .
C17 -0.335(2) -0.3499(11) -0.5428(12) 0.055(5) Uani 1 1 d .
C18 -0.218(2) -0.6201(10) -0.4246(10) 0.047(4) Uani 1 1 d .
C19 -0.0094(18) -0.3103(8) -0.2421(11) 0.041(3) Uani 1 1 d .
C21 0.2511(10) -0.4969(10) 0.0159(7) 0.026(2) Uani 1 1 d .
C22 0.2968(16) -0.5711(7) -0.0128(9) 0.035(3) Uani 1 1 d .
C23 0.3895(15) -0.6125(8) 0.0448(10) 0.033(3) Uani 1 1 d .
C24 0.4358(16) -0.5845(9) 0.1254(11) 0.041(3) Uani 1 1 d .
C25 0.3972(13) -0.5092(9) 0.1514(8) 0.030(3) Uani 1 1 d .
C26 0.3079(15) -0.4630(8) 0.0978(9) 0.034(3) Uani 1 1 d .
C27 0.5299(17) -0.6297(9) 0.1889(10) 0.042(3) Uani 1 1 d .
C28 0.2761(17) -0.3812(9) 0.1272(10) 0.040(3) Uani 1 1 d .
C29 0.2775(16) -0.6641(8) -0.1420(9) 0.036(3) Uani 1 1 d .
C32 -0.1807(16) -0.4301(9) -0.0015(9) 0.040(3) Uani 1 1 d .
C33 -0.3318(18) -0.4415(14) 0.0116(14) 0.062(5) Uani 1 1 d .
C34 -0.398(2) -0.4268(15) -0.0821(15) 0.069(5) Uani 1 1 d .
C35 -0.2949(14) -0.4586(10) -0.1471(10) 0.040(3) Uani 1 1 d .
C42 0.089(4) -0.558(2) -0.6642(16) 0.102(10) Uani 1 1 d .
C43 0.073(7) -0.489(2) -0.623(3) 0.17(2) Uani 1 1 d .
C44 0.157(3) -0.477(2) -0.537(2) 0.102(11) Uani 1 1 d .
C45 0.229(4) -0.559(3) -0.534(3) 0.138(16) Uani 1 1 d .
C171 -0.491(2) -0.3664(16) -0.5334(17) 0.080(7) Uani 1 1 d .
C172 -0.287(2) -0.3704(12) -0.6410(12) 0.063(5) Uani 1 1 d .
C173 -0.314(2) -0.2640(13) -0.5291(15) 0.068(6) Uani 1 1 d .
C181 -0.294(2) -0.6470(12) -0.3346(12) 0.061(5) Uani 1 1 d .
C182 -0.309(2) -0.6425(11) -0.5069(12) 0.055(4) Uani 1 1 d .
C183 -0.083(2) -0.6589(11) -0.4303(13) 0.058(5) Uani 1 1 d .
C191 -0.1490(18) -0.2686(9) -0.2227(11) 0.045(4) Uani 1 1 d .
C192 0.074(2) -0.2687(11) -0.3145(13) 0.055(4) Uani 1 1 d .
C193 0.0773(19) -0.3081(10) -0.1517(9) 0.043(4) Uani 1 1 d .
C271 0.6756(18) -0.5880(12) 0.2006(13) 0.056(4) Uani 1 1 d .
C272 0.4670(18) -0.6354(11) 0.2854(10) 0.046(4) Uani 1 1 d .
C273 0.556(2) -0.7122(11) 0.1570(14) 0.064(5) Uani 1 1 d .
C281 0.349(2) -0.3568(10) 0.2170(14) 0.056(4) Uani 1 1 d .
C282 0.1196(17) -0.3684(11) 0.1372(12) 0.048(4) Uani 1 1 d .
C283 0.3255(17) -0.3248(9) 0.0546(11) 0.043(3) Uani 1 1 d .
C291 0.2434(19) -0.7379(10) -0.0864(13) 0.051(4) Uani 1 1 d .
C292 0.1866(17) -0.6664(11) -0.2322(11) 0.049(4) Uani 1 1 d .
C293 0.4324(17) -0.6602(9) -0.1701(11) 0.046(4) Uani 1 1 d .
H13 -0.1680 -0.3142 -0.3989 0.052 Uiso 1 1 calc R
H15 -0.3328 -0.4996 -0.5228 0.050 Uiso 1 1 calc R
H23 0.4201 -0.6618 0.0258 0.039 Uiso 1 1 calc R
H25 0.4332 -0.4891 0.2074 0.036 Uiso 1 1 calc R
H17A -0.5128 -0.3723 -0.4685 0.120 Uiso 1 1 calc R
H17B -0.5155 -0.4139 -0.5663 0.120 Uiso 1 1 calc R
H17C -0.5451 -0.3235 -0.5594 0.120 Uiso 1 1 calc R
H17D -0.3446 -0.3429 -0.6863 0.095 Uiso 1 1 calc R
H17E -0.2962 -0.4260 -0.6509 0.095 Uiso 1 1 calc R
H17F -0.1900 -0.3554 -0.6476 0.095 Uiso 1 1 calc R
H17G -0.2149 -0.2517 -0.5328 0.103 Uiso 1 1 calc R
H17H -0.3469 -0.2490 -0.4688 0.103 Uiso 1 1 calc R
H17I -0.3654 -0.2357 -0.5767 0.103 Uiso 1 1 calc R
H18A -0.3785 -0.6170 -0.3276 0.092 Uiso 1 1 calc R
H18B -0.2319 -0.6386 -0.2814 0.092 Uiso 1 1 calc R
H18C -0.3165 -0.7018 -0.3395 0.092 Uiso 1 1 calc R
H18D -0.2731 -0.6187 -0.5622 0.082 Uiso 1 1 calc R
H18E -0.4040 -0.6246 -0.4976 0.082 Uiso 1 1 calc R
H18F -0.3092 -0.6986 -0.5137 0.082 Uiso 1 1 calc R
H18G -0.0937 -0.7136 -0.4155 0.087 Uiso 1 1 calc R
H18H -0.0173 -0.6352 -0.3868 0.087 Uiso 1 1 calc R
H18I -0.0485 -0.6538 -0.4925 0.087 Uiso 1 1 calc R
H19A -0.1977 -0.2575 -0.2808 0.067 Uiso 1 1 calc R
H19B -0.1302 -0.2203 -0.1900 0.067 Uiso 1 1 calc R
H19C -0.2067 -0.3019 -0.1851 0.067 Uiso 1 1 calc R
H19D 0.1572 -0.2987 -0.3275 0.082 Uiso 1 1 calc R
H19E 0.1012 -0.2177 -0.2917 0.082 Uiso 1 1 calc R
H19F 0.0176 -0.2631 -0.3706 0.082 Uiso 1 1 calc R
H19G 0.0245 -0.3317 -0.1026 0.064 Uiso 1 1 calc R
H19H 0.0988 -0.2546 -0.1357 0.064 Uiso 1 1 calc R
H19I 0.1636 -0.3367 -0.1595 0.064 Uiso 1 1 calc R
H27A 0.7217 -0.5871 0.1416 0.084 Uiso 1 1 calc R
H27B 0.7332 -0.6160 0.2454 0.084 Uiso 1 1 calc R
H27C 0.6616 -0.5351 0.2219 0.084 Uiso 1 1 calc R
H27D 0.4698 -0.5847 0.3148 0.069 Uiso 1 1 calc R
H27E 0.5208 -0.6721 0.3227 0.069 Uiso 1 1 calc R
H27F 0.3709 -0.6530 0.2797 0.069 Uiso 1 1 calc R
H27G 0.4675 -0.7374 0.1429 0.096 Uiso 1 1 calc R
H27H 0.6053 -0.7407 0.2056 0.096 Uiso 1 1 calc R
H27I 0.6123 -0.7113 0.1021 0.096 Uiso 1 1 calc R
H28A 0.3103 -0.3859 0.2680 0.085 Uiso 1 1 calc R
H28B 0.3342 -0.3016 0.2270 0.085 Uiso 1 1 calc R
H28C 0.4481 -0.3673 0.2135 0.085 Uiso 1 1 calc R
H28D 0.0736 -0.3715 0.0768 0.072 Uiso 1 1 calc R
H28E 0.1036 -0.3174 0.1637 0.072 Uiso 1 1 calc R
H28F 0.0821 -0.4080 0.1773 0.072 Uiso 1 1 calc R
H28G 0.4247 -0.3323 0.0454 0.064 Uiso 1 1 calc R
H28H 0.3090 -0.2719 0.0751 0.064 Uiso 1 1 calc R
H28I 0.2745 -0.3339 -0.0031 0.064 Uiso 1 1 calc R
H29A 0.3099 -0.7432 -0.0351 0.076 Uiso 1 1 calc R
H29B 0.2492 -0.7830 -0.1263 0.076 Uiso 1 1 calc R
H29C 0.1496 -0.7338 -0.0629 0.076 Uiso 1 1 calc R
H29D 0.0885 -0.6642 -0.2169 0.074 Uiso 1 1 calc R
H29E 0.2049 -0.7142 -0.2654 0.074 Uiso 1 1 calc R
H29F 0.2094 -0.6222 -0.2707 0.074 Uiso 1 1 calc R
H29G 0.4495 -0.6114 -0.2015 0.068 Uiso 1 1 calc R
H29H 0.4525 -0.7031 -0.2113 0.068 Uiso 1 1 calc R
H29I 0.4924 -0.6637 -0.1153 0.068 Uiso 1 1 calc R
H32A -0.1260 -0.4669 0.0364 0.049 Uiso 1 1 calc R
H32B -0.1528 -0.3770 0.0154 0.049 Uiso 1 1 calc R
H33A -0.3672 -0.4048 0.0572 0.074 Uiso 1 1 calc R
H33B -0.3511 -0.4946 0.0323 0.074 Uiso 1 1 calc R
H34A -0.4876 -0.4536 -0.0888 0.083 Uiso 1 1 calc R
H34B -0.4120 -0.3710 -0.0925 0.083 Uiso 1 1 calc R
H35A -0.3102 -0.5144 -0.1568 0.048 Uiso 1 1 calc R
H35B -0.3022 -0.4321 -0.2069 0.048 Uiso 1 1 calc R
H42A 0.1425 -0.5529 -0.7206 0.122 Uiso 1 1 calc R
H42B -0.0030 -0.5806 -0.6808 0.122 Uiso 1 1 calc R
H43C -0.0256 -0.4820 -0.6088 0.204 Uiso 1 1 calc R
H43D 0.0980 -0.4482 -0.6671 0.204 Uiso 1 1 calc R
H44A 0.0979 -0.4675 -0.4836 0.122 Uiso 1 1 calc R
H44B 0.2242 -0.4341 -0.5428 0.122 Uiso 1 1 calc R
H45A 0.3284 -0.5540 -0.5480 0.166 Uiso 1 1 calc R
H45B 0.2217 -0.5817 -0.4720 0.166 Uiso 1 1 calc R

loop_
_atom_site_aniso_label
_atom_site_aniso_U_11
_atom_site_aniso_U_22
_atom_site_aniso_U_33
_atom_site_aniso_U_12
_atom_site_aniso_U_13
_atom_site_aniso_U_23
U1 0.0404(2) 0.0172(2) 0.0298(2) -0.00028(16) -0.01019(15) 0.00051(16)
I1 0.0502(5) 0.0391(6) 0.0502(6) 0.0000(4) -0.0020(4) 0.0102(5)
I2 0.0559(6) 0.0222(5) 0.0502(5) -0.0041(4) -0.0009(4) 0.0051(4)
O1 0.050(5) 0.025(5) 0.035(5) -0.004(4) 0.003(4) -0.008(4)
O2 0.062(6) 0.011(4) 0.038(5) 0.002(4) 0.001(4) -0.001(4)
O31 0.048(5) 0.019(5) 0.035(5) -0.005(4) -0.010(4) -0.002(4)
O41 0.16(2) 0.097(16) 0.107(16) -0.006(15) -0.010(14) -0.012(13)
N1 0.049(7) 0.021(6) 0.062(8) 0.001(5) -0.007(6) -0.006(6)
N2 0.047(6) 0.017(5) 0.037(6) -0.006(5) -0.006(5) -0.004(5)
C11 0.037(6) 0.034(7) 0.026(5) -0.011(7) -0.023(4) -0.003(7)
C12 0.051(8) 0.029(8) 0.027(6) 0.000(7) -0.012(5) 0.005(5)
C13 0.054(9) 0.032(8) 0.044(8) -0.003(7) -0.003(7) -0.001(7)
C14 0.049(8) 0.034(8) 0.035(7) -0.003(6) -0.011(6) 0.017(6)
C15 0.051(8) 0.050(11) 0.023(6) 0.002(6) -0.013(5) 0.004(6)
C16 0.037(7) 0.030(7) 0.036(7) -0.007(5) -0.004(5) 0.003(5)
C17 0.082(12) 0.042(10) 0.040(8) -0.006(8) -0.029(8) 0.009(7)
C18 0.076(11) 0.037(9) 0.029(7) -0.012(8) -0.015(7) -0.001(6)
C19 0.064(9) 0.010(6) 0.049(8) 0.000(6) -0.018(7) 0.009(6)
C21 0.020(4) 0.031(7) 0.028(5) 0.010(6) -0.016(4) -0.004(6)
C22 0.059(8) 0.011(6) 0.035(6) -0.005(5) -0.004(6) -0.006(5)
C23 0.042(7) 0.016(6) 0.040(7) 0.006(5) -0.003(6) -0.007(5)
C24 0.052(8) 0.024(7) 0.045(8) 0.002(6) 0.001(6) 0.002(6)
C25 0.043(6) 0.020(7) 0.025(5) 0.007(6) -0.019(4) -0.002(6)
C26 0.050(7) 0.017(6) 0.034(6) -0.010(6) -0.006(6) -0.004(5)
C27 0.054(9) 0.032(8) 0.040(7) 0.004(7) -0.019(7) -0.005(6)
C28 0.055(8) 0.027(7) 0.037(7) 0.016(6) -0.015(6) -0.004(6)
C29 0.059(8) 0.020(7) 0.029(6) 0.008(6) -0.011(6) 0.006(5)
C32 0.055(8) 0.037(8) 0.030(6) 0.008(6) 0.013(6) -0.024(6)
C33 0.046(9) 0.072(14) 0.068(11) 0.014(9) 0.008(8) -0.007(10)
C34 0.064(11) 0.076(15) 0.066(11) 0.004(10) -0.018(9) 0.011(11)
C35 0.034(7) 0.047(9) 0.037(7) 0.001(6) -0.019(5) -0.002(6)
C42 0.16(3) 0.09(2) 0.056(14) -0.02(2) -0.009(15) 0.011(12)
C43 0.33(7) 0.07(3) 0.11(3) 0.01(3) 0.00(4) 0.01(2)
C44 0.098(19) 0.13(3) 0.076(16) -0.030(19) -0.007(14) 0.003(17)
C45 0.09(2) 0.18(5) 0.15(3) -0.01(2) 0.00(2) -0.06(3)
C171 0.058(11) 0.091(17) 0.089(15) -0.015(11) -0.042(11) 0.039(13)
C172 0.097(14) 0.050(11) 0.042(9) -0.009(10) -0.028(9) 0.013(8)
C173 0.080(13) 0.060(13) 0.064(11) 0.015(10) -0.033(10) 0.029(10)
C181 0.093(14) 0.046(11) 0.044(9) -0.030(10) -0.006(9) 0.013(8)
C182 0.086(13) 0.036(9) 0.042(8) -0.011(9) -0.009(9) 0.015(7)
C183 0.087(13) 0.035(9) 0.051(9) 0.010(9) -0.014(9) -0.021(7)
C191 0.063(9) 0.020(7) 0.051(8) 0.003(6) -0.022(7) 0.001(6)
C192 0.076(11) 0.035(9) 0.053(9) -0.003(8) -0.016(8) 0.008(7)
C193 0.068(9) 0.028(8) 0.031(7) -0.005(7) -0.016(7) 0.000(6)
C271 0.049(9) 0.055(11) 0.063(10) 0.002(8) -0.019(8) 0.006(9)
C272 0.054(9) 0.054(10) 0.030(7) 0.011(8) -0.012(6) 0.012(7)
C273 0.087(14) 0.038(10) 0.066(11) 0.025(9) -0.021(10) 0.002(9)
C281 0.069(11) 0.028(8) 0.071(11) 0.011(7) -0.012(9) -0.023(8)
C282 0.049(9) 0.045(9) 0.049(8) 0.011(7) -0.008(7) -0.016(7)
C283 0.048(8) 0.024(7) 0.056(9) 0.007(6) -0.002(7) 0.003(6)
C291 0.053(9) 0.037(9) 0.060(10) 0.004(7) -0.016(8) 0.013(8)
C292 0.056(9) 0.051(10) 0.040(8) 0.027(8) -0.015(7) -0.011(7)
C293 0.061(9) 0.030(8) 0.044(8) 0.009(7) -0.022(7) 0.002(6)

loop_
_atom_type_symbol
_atom_type_description
_atom_type_scat_dispersion_real
_atom_type_scat_dispersion_imag
_atom_type_scat_source
C C 0.0181 0.0091 'International Tables Vol C Tables 4.2.6.8 and 6.1.1.4'
H H 0.0000 0.0000 'International Tables Vol C Tables 4.2.6.8 and 6.1.1.4'
N N 0.0311 0.0180 'International Tables Vol C Tables 4.2.6.8 and 6.1.1.4'
O O 0.0492 0.0322 'International Tables Vol C Tables 4.2.6.8 and 6.1.1.4'
I I -0.3257 6.8362 'International Tables Vol C Tables 4.2.6.8 and 6.1.1.4'
U U -4.3638 13.4090 'International Tables Vol C Tables 4.2.6.8 and 6.1.1.4'

loop_
_geom_angle_atom_site_label_1
_geom_angle_atom_site_label_2
_geom_angle_atom_site_label_3
_geom_angle
O2 U1 O1 176.9(4)
O2 U1 O31 87.5(4)
O1 U1 O31 89.5(3)
O2 U1 N2 65.9(4)
O1 U1 N2 117.0(4)
O31 U1 N2 135.3(3)
O2 U1 N1 113.1(4)
O1 U1 N1 64.8(4)
O31 U1 N1 68.9(4)
N2 U1 N1 153.7(4)
O2 U1 I1 90.7(3)
O1 U1 I1 90.9(3)
O31 U1 I1 140.3(2)
N2 U1 I1 78.2(3)
N1 U1 I1 75.5(3)
O2 U1 I2 92.3(3)
O1 U1 I2 87.7(3)
O31 U1 I2 72.0(2)
N2 U1 I2 73.9(3)
N1 U1 I2 131.5(3)
I1 U1 I2 147.72(3)
C11 O1 U1 129.3(9)
C21 O2 U1 128.6(9)
C35 O31 C32 108.3(11)
C35 O31 U1 122.6(8)
C32 O31 U1 122.0(8)
C42 O41 C45 109(3)
C12 N1 C19 121.3(13)
C12 N1 U1 115.4(9)
C19 N1 U1 123.0(9)
C22 N2 C29 121.6(11)
C22 N2 U1 115.2(9)
C29 N2 U1 123.0(8)
O1 C11 C12 118.5(11)
O1 C11 C16 121.8(15)
C12 C11 C16 119.7(12)
N1 C12 C13 128.7(14)
N1 C12 C11 111.6(11)
C13 C12 C11 119.5(13)
C12 C13 C14 121.3(15)
C12 C13 H13 119.40
C14 C13 H13 119.40
C15 C14 C13 119.3(13)
C15 C14 C17 120.1(14)
C13 C14 C17 120.3(15)
C14 C15 C16 125.2(14)
C14 C15 H15 117.40
C16 C15 H15 117.40
C15 C16 C11 114.6(14)
C15 C16 C18 124.6(13)
C11 C16 C18 120.6(13)
C173 C17 C14 115.0(14)
C173 C17 C171 107(2)
C14 C17 C171 108.2(15)
C173 C17 C172 107.8(17)
C14 C17 C172 108.0(16)
C171 C17 C172 110.5(16)
C183 C18 C182 109.5(15)
C183 C18 C16 111.3(15)
C182 C18 C16 110.9(14)
C183 C18 C181 109.6(16)
C182 C18 C181 108.2(15)
C16 C18 C181 107.3(14)
N1 C19 C192 111.3(14)
N1 C19 C193 106.2(12)
C192 C19 C193 107.1(13)
N1 C19 C191 112.7(13)
C192 C19 C191 112.3(13)
C193 C19 C191 106.7(13)
O2 C21 C22 117.6(11)
O2 C21 C26 122.3(13)
C22 C21 C26 120.1(11)
N2 C22 C23 129.1(12)
N2 C22 C21 112.2(12)
C23 C22 C21 118.8(11)
C24 C23 C22 122.2(13)
C24 C23 H23 118.90
C22 C23 H23 118.90
C23 C24 C25 119.0(14)
C23 C24 C27 122.5(14)
C25 C24 C27 118.4(13)
C26 C25 C24 122.8(12)
C26 C25 H25 118.60
C24 C25 H25 118.60
C25 C26 C21 116.7(12)
C25 C26 C28 120.3(12)
C21 C26 C28 123.1(13)
C24 C27 C273 113.7(13)
C24 C27 C272 110.5(13)
C273 C27 C272 106.7(16)
C24 C27 C271 110.5(14)
C273 C27 C271 107.9(16)
C272 C27 C271 107.2(13)
C26 C28 C283 109.6(12)
C26 C28 C281 114.2(12)
C283 C28 C281 105.7(15)
C26 C28 C282 111.7(13)
C283 C28 C282 107.2(13)
C281 C28 C282 108.0(13)
N2 C29 C291 114.0(12)
N2 C29 C293 109.6(12)
C291 C29 C293 112.9(12)
N2 C29 C292 105.0(11)
C291 C29 C292 107.2(13)
C293 C29 C292 107.5(12)
C33 C32 O31 105.0(13)
C33 C32 H32A 110.70
O31 C32 H32A 110.70
C33 C32 H32B 110.70
O31 C32 H32B 110.70
H32A C32 H32B 108.80
C32 C33 C34 104.6(16)
C32 C33 H33A 110.80
C34 C33 H33A 110.80
C32 C33 H33B 110.80
C34 C33 H33B 110.80
H33A C33 H33B 108.90
C35 C34 C33 103.9(15)
C35 C34 H34A 111.00
C33 C34 H34A 111.00
C35 C34 H34B 111.00
C33 C34 H34B 111.00
H34A C34 H34B 109.00
O31 C35 C34 105.1(13)
O31 C35 H35A 110.70
C34 C35 H35A 110.70
O31 C35 H35B 110.70
C34 C35 H35B 110.70
H35A C35 H35B 108.80
C43 C42 O41 107(3)
C43 C42 H42A 110.40
O41 C42 H42A 110.40
C43 C42 H42B 110.40
O41 C42 H42B 110.40
H42A C42 H42B 108.60
C42 C43 C44 116(4)
C42 C43 H43C 108.30
C44 C43 H43C 108.30
C42 C43 H43D 108.30
C44 C43 H43D 108.30
H43C C43 H43D 107.40
C43 C44 C45 97(3)
C43 C44 H44A 112.30
C45 C44 H44A 112.30
C43 C44 H44B 112.30
C45 C44 H44B 112.30
H44A C44 H44B 109.90
O41 C45 C44 107(3)
O41 C45 H45A 110.30
C44 C45 H45A 110.30
O41 C45 H45B 110.30
C44 C45 H45B 110.30
H45A C45 H45B 108.60
C17 C171 H17A 109.50
C17 C171 H17B 109.50
H17A C171 H17B 109.50
C17 C171 H17C 109.50
H17A C171 H17C 109.50
H17B C171 H17C 109.50
C17 C172 H17D 109.50
C17 C172 H17E 109.50
H17D C172 H17E 109.50
C17 C172 H17F 109.50
H17D C172 H17F 109.50
H17E C172 H17F 109.50
C17 C173 H17G 109.50
C17 C173 H17H 109.50
H17G C173 H17H 109.50
C17 C173 H17I 109.50
H17G C173 H17I 109.50
H17H C173 H17I 109.50
C18 C181 H18A 109.50
C18 C181 H18B 109.50
H18A C181 H18B 109.50
C18 C181 H18C 109.50
H18A C181 H18C 109.50
H18B C181 H18C 109.50
C18 C182 H18D 109.50
C18 C182 H18E 109.50
H18D C182 H18E 109.50
C18 C182 H18F 109.50
H18D C182 H18F 109.50
H18E C182 H18F 109.50
C18 C183 H18G 109.50
C18 C183 H18H 109.50
H18G C183 H18H 109.50
C18 C183 H18I 109.50
H18G C183 H18I 109.50
H18H C183 H18I 109.50
C19 C191 H19A 109.50
C19 C191 H19B 109.50
H19A C191 H19B 109.50
C19 C191 H19C 109.50
H19A C191 H19C 109.50
H19B C191 H19C 109.50
C19 C192 H19D 109.50
C19 C192 H19E 109.50
H19D C192 H19E 109.50
C19 C192 H19F 109.50
H19D C192 H19F 109.50
H19E C192 H19F 109.50
C19 C193 H19G 109.50
C19 C193 H19H 109.50
H19G C193 H19H 109.50
C19 C193 H19I 109.50
H19G C193 H19I 109.50
H19H C193 H19I 109.50
C27 C271 H27A 109.50
C27 C271 H27B 109.50
H27A C271 H27B 109.50
C27 C271 H27C 109.50
H27A C271 H27C 109.50
H27B C271 H27C 109.50
C27 C272 H27D 109.50
C27 C272 H27E 109.50
H27D C272 H27E 109.50
C27 C272 H27F 109.50
H27D C272 H27F 109.50
H27E C272 H27F 109.50
C27 C273 H27G 109.50
C27 C273 H27H 109.50
H27G C273 H27H 109.50
C27 C273 H27I 109.50
H27G C273 H27I 109.50
H27H C273 H27I 109.50
C28 C281 H28A 109.50
C28 C281 H28B 109.50
H28A C281 H28B 109.50
C28 C281 H28C 109.50
H28A C281 H28C 109.50
H28B C281 H28C 109.50
C28 C282 H28D 109.50
C28 C282 H28E 109.50
H28D C282 H28E 109.50
C28 C282 H28F 109.50
H28D C282 H28F 109.50
H28E C282 H28F 109.50
C28 C283 H28G 109.50
C28 C283 H28H 109.50
H28G C283 H28H 109.50
C28 C283 H28I 109.50
H28G C283 H28I 109.50
H28H C283 H28I 109.50
C29 C291 H29A 109.50
C29 C291 H29B 109.50
H29A C291 H29B 109.50
C29 C291 H29C 109.50
H29A C291 H29C 109.50
H29B C291 H29C 109.50
C29 C292 H29D 109.50
C29 C292 H29E 109.50
H29D C292 H29E 109.50
C29 C292 H29F 109.50
H29D C292 H29F 109.50
H29E C292 H29F 109.50
C29 C293 H29G 109.50
C29 C293 H29H 109.50
H29G C293 H29H 109.50
C29 C293 H29I 109.50
H29G C293 H29I 109.50
H29H C293 H29I 109.50

loop_
_geom_bond_atom_site_label_1
_geom_bond_atom_site_label_2
_geom_bond_distance
U1 O2 2.160(10)
U1 O1 2.164(10)
U1 O31 2.486(10)
U1 N2 2.514(12)
U1 N1 2.567(14)
U1 I1 3.1172(11)
U1 I2 3.1320(10)
O1 C11 1.283(18)
O2 C21 1.310(15)
O31 C35 1.467(16)
O31 C32 1.525(15)
O41 C42 1.41(4)
O41 C45 1.44(4)
N1 C12 1.347(19)
N1 C19 1.476(19)
N2 C22 1.385(18)
N2 C29 1.465(18)
C11 C12 1.45(2)
C11 C16 1.484(17)
C12 C13 1.40(2)
C13 C14 1.40(2)
C13 H13 0.9500
C14 C15 1.36(2)
C14 C17 1.54(2)
C15 C16 1.42(2)
C15 H15 0.9500
C16 C18 1.53(2)
C17 C173 1.52(3)
C17 C171 1.55(3)
C17 C172 1.56(3)
C18 C183 1.48(3)
C18 C182 1.52(2)
C18 C181 1.59(2)
C19 C192 1.53(2)
C19 C193 1.55(2)
C19 C191 1.56(2)
C21 C22 1.43(2)
C21 C26 1.433(17)
C22 C23 1.41(2)
C23 C24 1.34(2)
C23 H23 0.9500
C24 C25 1.42(2)
C24 C27 1.50(2)
C25 C26 1.403(19)
C25 H25 0.9500
C26 C28 1.517(19)
C27 C273 1.53(2)
C27 C272 1.55(2)
C27 C271 1.59(2)
C28 C283 1.53(2)
C28 C281 1.53(2)
C28 C282 1.54(2)
C29 C291 1.56(2)
C29 C293 1.56(2)
C29 C292 1.568(19)
C32 C33 1.49(2)
C32 H32A 0.9900
C32 H32B 0.9900
C33 C34 1.52(3)
C33 H33A 0.9900
C33 H33B 0.9900
C34 C35 1.50(3)
C34 H34A 0.9900
C34 H34B 0.9900
C35 H35A 0.9900
C35 H35B 0.9900
C42 C43 1.36(5)
C42 H42A 0.9900
C42 H42B 0.9900
C43 C44 1.49(5)
C43 H43C 0.9900
C43 H43D 0.9900
C44 C45 1.59(6)
C44 H44A 0.9900
C44 H44B 0.9900
C45 H45A 0.9900
C45 H45B 0.9900
C171 H17A 0.9800
C171 H17B 0.9800
C171 H17C 0.9800
C172 H17D 0.9800
C172 H17E 0.9800
C172 H17F 0.9800
C173 H17G 0.9800
C173 H17H 0.9800
C173 H17I 0.9800
C181 H18A 0.9800
C181 H18B 0.9800
C181 H18C 0.9800
C182 H18D 0.9800
C182 H18E 0.9800
C182 H18F 0.9800
C183 H18G 0.9800
C183 H18H 0.9800
C183 H18I 0.9800
C191 H19A 0.9800
C191 H19B 0.9800
C191 H19C 0.9800
C192 H19D 0.9800
C192 H19E 0.9800
C192 H19F 0.9800
C193 H19G 0.9800
C193 H19H 0.9800
C193 H19I 0.9800
C271 H27A 0.9800
C271 H27B 0.9800
C271 H27C 0.9800
C272 H27D 0.9800
C272 H27E 0.9800
C272 H27F 0.9800
C273 H27G 0.9800
C273 H27H 0.9800
C273 H27I 0.9800
C281 H28A 0.9800
C281 H28B 0.9800
C281 H28C 0.9800
C282 H28D 0.9800
C282 H28E 0.9800
C282 H28F 0.9800
C283 H28G 0.9800
C283 H28H 0.9800
C283 H28I 0.9800
C291 H29A 0.9800
C291 H29B 0.9800
C291 H29C 0.9800
C292 H29D 0.9800
C292 H29E 0.9800
C292 H29F 0.9800
C293 H29G 0.9800
C293 H29H 0.9800
C293 H29I 0.9800

loop_
_geom_torsion_atom_site_label_1
_geom_torsion_atom_site_label_2
_geom_torsion_atom_site_label_3
_geom_torsion_atom_site_label_4
_geom_torsion
O2 U1 O1 C11 42(8)
O31 U1 O1 C11 60.8(11)
N2 U1 O1 C11 -156.6(11)
N1 U1 O1 C11 -5.9(11)
I1 U1 O1 C11 -79.4(11)
I2 U1 O1 C11 132.8(11)
O1 U1 O2 C21 157(7)
O31 U1 O2 C21 138.3(11)
N2 U1 O2 C21 -4.8(10)
N1 U1 O2 C21 -156.0(11)
I1 U1 O2 C21 -81.4(11)
I2 U1 O2 C21 66.4(11)
O2 U1 O31 C35 -170.1(10)
O1 U1 O31 C35 10.9(10)
N2 U1 O31 C35 -118.7(10)
N1 U1 O31 C35 73.9(10)
I1 U1 O31 C35 101.7(10)
I2 U1 O31 C35 -76.9(10)
O2 U1 O31 C32 -23.2(10)
O1 U1 O31 C32 157.8(10)
N2 U1 O31 C32 28.2(11)
N1 U1 O31 C32 -139.1(10)
I1 U1 O31 C32 -111.4(9)
I2 U1 O31 C32 70.1(9)
O2 U1 N1 C12 -174.0(10)
O1 U1 N1 C12 3.5(10)
O31 U1 N1 C12 -96.5(11)
N2 U1 N1 C12 103.8(13)
I1 U1 N1 C12 101.5(11)
I2 U1 N1 C12 -58.2(12)
O2 U1 N1 C19 0.1(14)
O1 U1 N1 C19 177.6(14)
O31 U1 N1 C19 77.7(12)
N2 U1 N1 C19 -82.0(15)
I1 U1 N1 C19 -84.4(12)
I2 U1 N1 C19 116.0(12)
O2 U1 N2 C22 5.8(9)
O1 U1 N2 C22 -173.1(9)
O31 U1 N2 C22 -53.0(11)
N1 U1 N2 C22 99.6(12)
I1 U1 N2 C22 102.0(9)
I2 U1 N2 C22 -94.3(9)
O2 U1 N2 C29 -177.1(11)
O1 U1 N2 C29 4.0(11)
O31 U1 N2 C29 124.1(10)
N1 U1 N2 C29 -83.3(13)
I1 U1 N2 C29 -80.9(10)
I2 U1 N2 C29 82.8(10)
U1 O1 C11 C12 7.5(18)
U1 O1 C11 C16 -172.6(9)
C19 N1 C12 C13 -1(3)
U1 N1 C12 C13 173.7(13)
C19 N1 C12 C11 -175.8(14)
U1 N1 C12 C11 -1.5(16)
O1 C11 C12 N1 -2.9(19)
C16 C11 C12 N1 177.2(13)
O1 C11 C12 C13 -178.6(14)
C16 C11 C12 C13 1(2)
N1 C12 C13 C14 -176.7(16)
C11 C12 C13 C14 -2(2)
C12 C13 C14 C15 4(3)
C12 C13 C14 C17 178.3(16)
C13 C14 C15 C16 -6(3)
C17 C14 C15 C16 179.5(16)
C14 C15 C16 C11 6(2)
C14 C15 C16 C18 -178.7(16)
O1 C11 C16 C15 176.9(13)
C12 C11 C16 C15 -3.2(19)
O1 C11 C16 C18 1(2)
C12 C11 C16 C18 -178.9(14)
C15 C14 C17 C173 177.0(18)
C13 C14 C17 C173 3(3)
C15 C14 C17 C171 57(2)
C13 C14 C17 C171 -117.2(19)
C15 C14 C17 C172 -63(2)
C13 C14 C17 C172 123.1(17)
C15 C16 C18 C183 127.1(16)
C11 C16 C18 C183 -57.6(19)
C15 C16 C18 C182 5(2)
C11 C16 C18 C182 -179.8(14)
C15 C16 C18 C181 -113.0(17)
C11 C16 C18 C181 62.3(19)
C12 N1 C19 C192 -65.8(19)
U1 N1 C19 C192 120.4(12)
C12 N1 C19 C193 177.9(14)
U1 N1 C19 C193 4.1(18)
C12 N1 C19 C191 61(2)
U1 N1 C19 C191 -112.4(12)
U1 O2 C21 C22 3.0(18)
U1 O2 C21 C26 -178.7(9)
C29 N2 C22 C23 -4(2)
U1 N2 C22 C23 173.0(13)
C29 N2 C22 C21 176.5(12)
U1 N2 C22 C21 -6.4(15)
O2 C21 C22 N2 3.0(18)
C26 C21 C22 N2 -175.3(12)
O2 C21 C22 C23 -176.5(13)
C26 C21 C22 C23 5(2)
N2 C22 C23 C24 -179.3(15)
C21 C22 C23 C24 0(2)
C22 C23 C24 C25 -4(2)
C22 C23 C24 C27 177.4(14)
C23 C24 C25 C26 2(2)
C27 C24 C25 C26 -178.8(14)
C24 C25 C26 C21 3(2)
C24 C25 C26 C28 -177.0(14)
O2 C21 C26 C25 175.4(13)
C22 C21 C26 C25 -6.5(19)
O2 C21 C26 C28 -5(2)
C22 C21 C26 C28 173.2(14)
C23 C24 C27 C273 -5(2)
C25 C24 C27 C273 175.8(16)
C23 C24 C27 C272 -125.4(17)
C25 C24 C27 C272 55.8(19)
C23 C24 C27 C271 116.1(17)
C25 C24 C27 C271 -62.7(19)
C25 C26 C28 C283 118.3(15)
C21 C26 C28 C283 -61.4(18)
C25 C26 C28 C281 0(2)
C21 C26 C28 C281 -179.8(15)
C25 C26 C28 C282 -123.0(15)
C21 C26 C28 C282 57.3(18)
C22 N2 C29 C291 61.4(18)
U1 N2 C29 C291 -115.5(11)
C22 N2 C29 C293 -66.3(15)
U1 N2 C29 C293 116.8(10)
C22 N2 C29 C292 178.5(14)
U1 N2 C29 C292 1.6(15)
C35 O31 C32 C33 3.7(17)
U1 O31 C32 C33 -147.4(12)
O31 C32 C33 C34 -24(2)
C32 C33 C34 C35 36(2)
C32 O31 C35 C34 18.8(17)
U1 O31 C35 C34 169.6(12)
C33 C34 C35 O31 -34(2)
C45 O41 C42 C43 -20(5)
O41 C42 C43 C44 13(6)
C42 C43 C44 C45 -1(5)
C42 O41 C45 C44 20(4)
C43 C44 C45 O41 -11(4)
